data_4303903
loop_
_publ_author_name
'Jari Konu'
'Heikki M. Tuononen'
'Tristram Chivers'

_publ_section_title
;
Structural and Spectroscopic Studies of the PCP-Bridged Heavy
Chalcogen-Centered Monoanions [HC(PPh2E)(PPh2)]- (E = Se, Te) and
[HC(PR2E)2]- (E = Se, Te, R = Ph; E = Se, R =iPr): Homoleptic Group 12
Complexes and One-Electron Oxidation of [HC(PR2Se)2]-
;
_journal_name_full 'Inorganic Chemistry'
_journal_page_first 11788
_journal_page_last 11798
_journal_paper_doi 10.1021/ic901878h
_journal_volume 48
_journal_year 2009
_chemical_formula_moiety 'C31 H37 Li N2 P2 Se2'
_chemical_formula_sum 'C31 H37 Li N2 P2 Se2'
_chemical_formula_weight 664.43
_chemical_name_systematic
;
 ?
;
_space_group_IT_number 33
_symmetry_cell_setting orthorhombic
_symmetry_space_group_name_Hall 'P 2c -2n'
_symmetry_space_group_name_H-M 'P n a 21'
_atom_sites_solution_hydrogens geom
_atom_sites_solution_primary direct
_atom_sites_solution_secondary difmap
_audit_creation_method SHELXL-97
_cell_angle_alpha 90.00
_cell_angle_beta 90.00
_cell_angle_gamma 90.00
_cell_formula_units_Z 4
_cell_length_a 19.730(4)
_cell_length_b 17.919(4)
_cell_length_c 9.0249(18)
_cell_measurement_reflns_used 5409
_cell_measurement_temperature 173(2)
_cell_measurement_theta_max 25.02
_cell_measurement_theta_min 2.27
_cell_volume 3190.7(12)
_computing_cell_refinement 'HKL Scalepack (Otwinowski & Minor 1997)'
_computing_data_collection 'Collect (Nonius BV, 1997-2000)'
_computing_data_reduction DENZO-SMN
_computing_molecular_graphics 'DIAMOND (Brandenburg & Berndt, 1999)'
_computing_publication_material 'WinGX v1.70-01 (L. J. Farrugia)'
_computing_structure_refinement 'SHELXL-97 (Sheldrick, 1997)'
_computing_structure_solution 'SHELXS-97 (Sheldrick, 1997)'
_diffrn_ambient_temperature 173(2)
_diffrn_measured_fraction_theta_full 0.996
_diffrn_measured_fraction_theta_max 0.996
_diffrn_measurement_device_type 'KappaCCD (Nonius, FR540C)'
_diffrn_measurement_method 'phi\omega scans'
_diffrn_radiation_monochromator 'horizonally mounted graphite crystal'
_diffrn_radiation_source 'Enraf Nonius FR590D, fine-focus sealed tube'
_diffrn_radiation_type MoK\a
_diffrn_radiation_wavelength 0.71073
_diffrn_reflns_av_R_equivalents 0.0436
_diffrn_reflns_av_sigmaI/netI 0.0620
_diffrn_reflns_limit_h_max 23
_diffrn_reflns_limit_h_min -23
_diffrn_reflns_limit_k_max 21
_diffrn_reflns_limit_k_min -21
_diffrn_reflns_limit_l_max 10
_diffrn_reflns_limit_l_min -10
_diffrn_reflns_number 5409
_diffrn_reflns_theta_full 25.02
_diffrn_reflns_theta_max 25.02
_diffrn_reflns_theta_min 2.27
_diffrn_standards_number 0
_exptl_absorpt_coefficient_mu 2.440
_exptl_absorpt_correction_T_max 0.8674
_exptl_absorpt_correction_T_min 0.7584
_exptl_absorpt_correction_type integration
_exptl_absorpt_process_details 'SADABS (SHELXTL-NT v5.1, Bruker)'
_exptl_crystal_colour 'pale yellow'
_exptl_crystal_density_diffrn 1.383
_exptl_crystal_density_method 'not measured'
_exptl_crystal_description block
_exptl_crystal_F_000 1352
_exptl_crystal_size_max 0.12
_exptl_crystal_size_mid 0.08
_exptl_crystal_size_min 0.06
_refine_diff_density_max 0.434
_refine_diff_density_min -0.526
_refine_diff_density_rms 0.079
_refine_ls_abs_structure_details 'Flack H D (1983), Acta Cryst. A39, 876-881'
_refine_ls_abs_structure_Flack 0.521(13)
_refine_ls_extinction_method none
_refine_ls_goodness_of_fit_ref 1.065
_refine_ls_hydrogen_treatment constr
_refine_ls_matrix_type full
_refine_ls_number_parameters 344
_refine_ls_number_reflns 5409
_refine_ls_number_restraints 1
_refine_ls_restrained_S_all 1.065
_refine_ls_R_factor_all 0.0755
_refine_ls_R_factor_gt 0.0460
_refine_ls_shift/su_max 0.001
_refine_ls_shift/su_mean 0.000
_refine_ls_structure_factor_coef Fsqd
_refine_ls_weighting_details 'calc w=1/[\s^2^(Fo^2^)+(0.0140P)^2^+6.4324P] where P=(Fo^2^+2Fc^2^)/3'
_refine_ls_weighting_scheme calc
_refine_ls_wR_factor_gt 0.0805
_refine_ls_wR_factor_ref 0.0911
_reflns_number_gt 4239
_reflns_number_total 5409
_reflns_threshold_expression >2sigma(I)
_cod_data_source_file ic901878h_si_001_3.cif
_cod_data_source_block compound_Li8a
_cod_original_cell_volume 3190.8(11)
_cod_database_code 4303903

loop_
_symmetry_equiv_pos_as_xyz
'x, y, z'
'-x, -y, z+1/2'
'x+1/2, -y+1/2, z'
'-x+1/2, y+1/2, z+1/2'

loop_
_atom_site_label
_atom_site_type_symbol
_atom_site_fract_x
_atom_site_fract_y
_atom_site_fract_z
_atom_site_U_iso_or_equiv
_atom_site_adp_type
_atom_site_occupancy
_atom_site_symmetry_multiplicity
_atom_site_calc_flag
_atom_site_refinement_flags
_atom_site_disorder_assembly
_atom_site_disorder_group
Se1 Se 0.32291(3) 0.48594(3) 0.20493(6) 0.03511(16) Uani 1 1 d . . .
Se2 Se 0.15875(3) 0.50608(3) 0.51423(7) 0.03474(15) Uani 1 1 d . . .
P1 P 0.32820(8) 0.58463(8) 0.33867(18) 0.0258(4) Uani 1 1 d . . .
P2 P 0.17448(8) 0.60517(8) 0.38205(18) 0.0271(4) Uani 1 1 d . . .
N1 N 0.2568(3) 0.3253(3) 0.4556(7) 0.0527(17) Uani 1 1 d . . .
N2 N 0.1760(3) 0.3520(2) 0.1909(7) 0.0419(13) Uani 1 1 d . . .
Li1 Li 0.2277(5) 0.4196(5) 0.3405(13) 0.040(3) Uani 1 1 d . . .
C1 C 0.2558(3) 0.6372(3) 0.3581(7) 0.0277(13) Uani 1 1 d . . .
H1 H 0.2614 0.6899 0.3553 0.033 Uiso 1 1 calc R . .
C100 C 0.3907(3) 0.6479(3) 0.2612(6) 0.0262(14) Uani 1 1 d . . .
C101 C 0.4100(3) 0.6426(3) 0.1153(8) 0.0392(16) Uani 1 1 d . . .
H101 H 0.3914 0.6041 0.0554 0.047 Uiso 1 1 calc R . .
C102 C 0.4562(4) 0.6925(3) 0.0533(8) 0.0481(19) Uani 1 1 d . . .
H102 H 0.4696 0.6870 -0.0472 0.058 Uiso 1 1 calc R . .
C103 C 0.4825(4) 0.7497(4) 0.1372(9) 0.0491(19) Uani 1 1 d . . .
H103 H 0.5130 0.7847 0.0949 0.059 Uiso 1 1 calc R . .
C104 C 0.4636(4) 0.7552(4) 0.2834(9) 0.054(2) Uani 1 1 d . . .
H104 H 0.4815 0.7946 0.3422 0.065 Uiso 1 1 calc R . .
C105 C 0.4193(3) 0.7052(3) 0.3469(8) 0.0400(17) Uani 1 1 d . . .
H105 H 0.4081 0.7094 0.4489 0.048 Uiso 1 1 calc R . .
C106 C 0.3636(3) 0.5582(3) 0.5196(7) 0.0268(12) Uani 1 1 d . . .
C107 C 0.3260(3) 0.5678(3) 0.6472(7) 0.0352(16) Uani 1 1 d . . .
H107 H 0.2829 0.5914 0.6416 0.042 Uiso 1 1 calc R . .
C108 C 0.3497(4) 0.5441(4) 0.7812(7) 0.0417(17) Uani 1 1 d . . .
H108 H 0.3224 0.5497 0.8672 0.050 Uiso 1 1 calc R . .
C109 C 0.4130(3) 0.5121(3) 0.7923(7) 0.0401(16) Uani 1 1 d . . .
H109 H 0.4301 0.4967 0.8858 0.048 Uiso 1 1 calc R . .
C110 C 0.4513(3) 0.5027(4) 0.6656(7) 0.0531(19) Uani 1 1 d . . .
H110 H 0.4949 0.4804 0.6719 0.064 Uiso 1 1 calc R . .
C111 C 0.4266(3) 0.5257(4) 0.5292(8) 0.0511(18) Uani 1 1 d . . .
H111 H 0.4532 0.5190 0.4424 0.061 Uiso 1 1 calc R . .
C200 C 0.1302(3) 0.6837(3) 0.4642(6) 0.0278(14) Uani 1 1 d . . .
C201 C 0.0923(3) 0.6766(4) 0.5924(8) 0.0421(17) Uani 1 1 d . . .
H201 H 0.0868 0.6288 0.6364 0.050 Uiso 1 1 calc R . .
C202 C 0.0622(4) 0.7385(4) 0.6573(8) 0.055(2) Uani 1 1 d . . .
H202 H 0.0370 0.7327 0.7463 0.067 Uiso 1 1 calc R . .
C203 C 0.0684(4) 0.8083(4) 0.5945(10) 0.058(2) Uani 1 1 d . . .
H203 H 0.0482 0.8507 0.6397 0.069 Uiso 1 1 calc R . .
C204 C 0.1046(4) 0.8152(4) 0.4643(9) 0.059(2) Uani 1 1 d . . .
H204 H 0.1087 0.8628 0.4188 0.071 Uiso 1 1 calc R . .
C205 C 0.1351(3) 0.7537(3) 0.3993(8) 0.0478(18) Uani 1 1 d . . .
H205 H 0.1596 0.7596 0.3094 0.057 Uiso 1 1 calc R . .
C206 C 0.1314(3) 0.5892(3) 0.2051(8) 0.0302(13) Uani 1 1 d . . .
C207 C 0.0633(3) 0.5704(3) 0.2023(9) 0.0399(14) Uani 1 1 d . . .
H207 H 0.0384 0.5671 0.2922 0.048 Uiso 1 1 calc R . .
C208 C 0.0314(4) 0.5564(4) 0.0678(8) 0.0489(19) Uani 1 1 d . . .
H208 H -0.0155 0.5448 0.0652 0.059 Uiso 1 1 calc R . .
C209 C 0.0680(4) 0.5592(4) -0.0607(9) 0.051(2) Uani 1 1 d . . .
H209 H 0.0463 0.5483 -0.1521 0.062 Uiso 1 1 calc R . .
C210 C 0.1346(4) 0.5774(4) -0.0601(8) 0.0471(18) Uani 1 1 d . . .
H210 H 0.1591 0.5792 -0.1506 0.057 Uiso 1 1 calc R . .
C211 C 0.1671(4) 0.5933(4) 0.0733(8) 0.0384(17) Uani 1 1 d . . .
H211 H 0.2136 0.6070 0.0737 0.046 Uiso 1 1 calc R . .
C10 C 0.3298(4) 0.3237(4) 0.4838(10) 0.068(2) Uani 1 1 d . . .
H10A H 0.3543 0.3295 0.3900 0.102 Uiso 1 1 calc R . .
H10B H 0.3421 0.2759 0.5294 0.102 Uiso 1 1 calc R . .
H10C H 0.3420 0.3646 0.5508 0.102 Uiso 1 1 calc R . .
C11 C 0.2204(4) 0.3154(5) 0.5930(10) 0.082(3) Uani 1 1 d . . .
H11A H 0.2334 0.3548 0.6628 0.123 Uiso 1 1 calc R . .
H11B H 0.2316 0.2666 0.6354 0.123 Uiso 1 1 calc R . .
H11C H 0.1716 0.3181 0.5742 0.123 Uiso 1 1 calc R . .
C12 C 0.2389(6) 0.2680(4) 0.3468(14) 0.114(4) Uani 1 1 d . . .
H12A H 0.2797 0.2585 0.2858 0.137 Uiso 1 1 calc R . .
H12B H 0.2295 0.2215 0.4023 0.137 Uiso 1 1 calc R . .
C13 C 0.1864(6) 0.2791(4) 0.2524(11) 0.108(4) Uani 1 1 d . . .
H13A H 0.1443 0.2649 0.3049 0.130 Uiso 1 1 calc R . .
H13B H 0.1919 0.2439 0.1687 0.130 Uiso 1 1 calc R . .
C14 C 0.2027(5) 0.3582(5) 0.0422(9) 0.081(3) Uani 1 1 d . . .
H14A H 0.1953 0.4090 0.0052 0.122 Uiso 1 1 calc R . .
H14B H 0.1796 0.3225 -0.0225 0.122 Uiso 1 1 calc R . .
H14C H 0.2514 0.3474 0.0432 0.122 Uiso 1 1 calc R . .
C15 C 0.1038(4) 0.3666(5) 0.1834(12) 0.091(3) Uani 1 1 d . . .
H15A H 0.0962 0.4162 0.1412 0.137 Uiso 1 1 calc R . .
H15B H 0.0844 0.3644 0.2833 0.137 Uiso 1 1 calc R . .
H15C H 0.0821 0.3289 0.1206 0.137 Uiso 1 1 calc R . .

loop_
_atom_site_aniso_label
_atom_site_aniso_U_11
_atom_site_aniso_U_22
_atom_site_aniso_U_33
_atom_site_aniso_U_23
_atom_site_aniso_U_13
_atom_site_aniso_U_12
Se1 0.0497(4) 0.0273(3) 0.0283(3) -0.0023(3) 0.0026(3) -0.0060(3)
Se2 0.0449(3) 0.0278(3) 0.0314(3) 0.0047(3) 0.0020(3) -0.0024(3)
P1 0.0294(9) 0.0252(8) 0.0228(9) 0.0007(6) 0.0000(7) -0.0008(7)
P2 0.0327(9) 0.0216(7) 0.0269(9) 0.0013(6) -0.0016(7) 0.0009(6)
N1 0.066(5) 0.040(3) 0.052(4) 0.009(3) -0.009(3) -0.001(3)
N2 0.049(3) 0.027(2) 0.049(4) -0.006(3) -0.005(3) 0.000(2)
Li1 0.043(7) 0.029(5) 0.048(7) 0.005(5) 0.017(6) -0.008(4)
C1 0.036(4) 0.016(3) 0.032(3) 0.004(2) 0.000(3) -0.001(2)
C100 0.030(4) 0.022(3) 0.026(3) 0.002(2) 0.003(3) 0.006(2)
C101 0.049(4) 0.030(3) 0.038(4) -0.001(3) 0.003(3) -0.009(3)
C102 0.060(5) 0.042(4) 0.042(5) 0.004(3) 0.015(4) -0.010(3)
C103 0.046(5) 0.040(4) 0.061(5) 0.005(4) 0.010(4) -0.012(3)
C104 0.058(5) 0.045(4) 0.061(6) -0.008(4) 0.002(4) -0.026(4)
C105 0.043(4) 0.041(4) 0.036(4) -0.002(3) 0.004(3) -0.012(3)
C106 0.031(3) 0.026(3) 0.024(3) 0.000(3) -0.003(3) -0.001(2)
C107 0.036(4) 0.047(4) 0.023(3) -0.002(3) -0.001(3) 0.002(3)
C108 0.048(5) 0.057(4) 0.020(3) -0.001(3) -0.002(3) -0.004(4)
C109 0.048(4) 0.038(4) 0.034(4) 0.001(3) -0.009(3) 0.005(3)
C110 0.044(4) 0.070(5) 0.045(5) 0.005(3) -0.006(3) 0.026(4)
C111 0.042(4) 0.079(5) 0.033(4) 0.002(4) 0.003(4) 0.023(3)
C200 0.030(4) 0.022(3) 0.031(4) -0.002(2) -0.001(3) -0.001(2)
C201 0.048(5) 0.039(4) 0.040(4) -0.003(3) -0.004(4) 0.004(3)
C202 0.060(5) 0.055(5) 0.052(5) -0.019(4) 0.006(4) 0.012(4)
C203 0.047(5) 0.054(5) 0.072(6) -0.024(4) 0.001(4) 0.020(4)
C204 0.061(5) 0.028(4) 0.087(7) 0.006(4) -0.003(5) 0.010(3)
C205 0.044(4) 0.037(4) 0.063(5) -0.002(4) 0.011(4) 0.010(3)
C206 0.033(4) 0.024(3) 0.034(3) 0.002(3) -0.007(3) -0.002(2)
C207 0.036(4) 0.037(3) 0.047(4) 0.008(4) -0.006(4) 0.000(3)
C208 0.041(4) 0.048(4) 0.058(5) 0.009(3) -0.023(4) -0.014(3)
C209 0.073(6) 0.042(4) 0.039(4) 0.003(3) -0.027(4) -0.011(4)
C210 0.056(5) 0.058(4) 0.027(4) 0.004(3) -0.005(4) -0.002(4)
C211 0.038(4) 0.042(4) 0.035(4) 0.001(3) -0.008(3) -0.005(3)
C10 0.066(6) 0.073(5) 0.065(6) 0.019(4) 0.010(5) 0.014(4)
C11 0.066(6) 0.089(7) 0.090(7) 0.059(6) 0.010(5) 0.002(5)
C12 0.170(11) 0.036(5) 0.138(9) -0.003(6) -0.087(9) 0.019(6)
C13 0.184(11) 0.030(4) 0.111(9) 0.003(5) -0.079(8) -0.008(5)
C14 0.099(7) 0.087(6) 0.058(6) -0.030(5) 0.005(5) -0.036(5)
C15 0.058(6) 0.108(7) 0.108(8) -0.049(7) -0.009(6) -0.008(5)

loop_
_atom_type_symbol
_atom_type_description
_atom_type_scat_dispersion_real
_atom_type_scat_dispersion_imag
_atom_type_scat_source
C C 0.0033 0.0016 'International Tables Vol C Tables 4.2.6.8 and 6.1.1.4'
H H 0.0000 0.0000 'International Tables Vol C Tables 4.2.6.8 and 6.1.1.4'
Li Li -0.0003 0.0001 'International Tables Vol C Tables 4.2.6.8 and 6.1.1.4'
N N 0.0061 0.0033 'International Tables Vol C Tables 4.2.6.8 and 6.1.1.4'
P P 0.1023 0.0942 'International Tables Vol C Tables 4.2.6.8 and 6.1.1.4'
Se Se -0.0929 2.2259 'International Tables Vol C Tables 4.2.6.8 and 6.1.1.4'

loop_
_geom_angle_atom_site_label_1
_geom_angle_atom_site_label_2
_geom_angle_atom_site_label_3
_geom_angle
_geom_angle_site_symmetry_1
_geom_angle_site_symmetry_3
_geom_angle_publ_flag
P1 Se1 Li1 98.7(2) . . ?
P2 Se2 Li1 94.7(2) . . ?
C1 P1 C100 105.1(3) . . ?
C1 P1 C106 111.5(3) . . ?
C100 P1 C106 104.2(3) . . ?
C1 P1 Se1 118.0(2) . . ?
C100 P1 Se1 109.36(19) . . ?
C106 P1 Se1 107.84(17) . . ?
C1 P2 C200 104.0(3) . . ?
C1 P2 C206 112.1(3) . . ?
C200 P2 C206 104.7(3) . . ?
C1 P2 Se2 118.6(2) . . ?
C200 P2 Se2 110.0(2) . . ?
C206 P2 Se2 106.63(17) . . ?
C11 N1 C12 111.7(8) . . ?
C11 N1 C10 109.7(6) . . ?
C12 N1 C10 109.8(7) . . ?
C11 N1 Li1 113.3(6) . . ?
C12 N1 Li1 99.8(6) . . ?
C10 N1 Li1 112.1(5) . . ?
C13 N2 C14 112.2(7) . . ?
C13 N2 C15 108.8(7) . . ?
C14 N2 C15 107.5(7) . . ?
C13 N2 Li1 102.1(6) . . ?
C14 N2 Li1 112.2(5) . . ?
C15 N2 Li1 114.1(5) . . ?
N1 Li1 N2 89.2(4) . . ?
N1 Li1 Se1 114.9(5) . . ?
N2 Li1 Se1 108.8(5) . . ?
N1 Li1 Se2 109.3(5) . . ?
N2 Li1 Se2 118.9(5) . . ?
Se1 Li1 Se2 113.6(4) . . ?
N1 Li1 C12 31.9(3) . . ?
N2 Li1 C12 58.2(3) . . ?
Se1 Li1 C12 114.7(5) . . ?
Se2 Li1 C12 128.7(5) . . ?
N1 Li1 C13 58.7(3) . . ?
N2 Li1 C13 30.5(3) . . ?
Se1 Li1 C13 120.4(5) . . ?
Se2 Li1 C13 124.3(5) . . ?
C12 Li1 C13 28.6(3) . . ?
P2 C1 P1 127.2(3) . . ?
P2 C1 H1 116.4 . . ?
P1 C1 H1 116.4 . . ?
C101 C100 C105 117.9(6) . . ?
C101 C100 P1 120.9(5) . . ?
C105 C100 P1 121.2(4) . . ?
C100 C101 C102 121.4(6) . . ?
C100 C101 H101 119.3 . . ?
C102 C101 H101 119.3 . . ?
C103 C102 C101 120.2(7) . . ?
C103 C102 H102 119.9 . . ?
C101 C102 H102 119.9 . . ?
C104 C103 C102 118.6(7) . . ?
C104 C103 H103 120.7 . . ?
C102 C103 H103 120.7 . . ?
C103 C104 C105 121.6(7) . . ?
C103 C104 H104 119.2 . . ?
C105 C104 H104 119.2 . . ?
C104 C105 C100 120.1(6) . . ?
C104 C105 H105 119.9 . . ?
C100 C105 H105 119.9 . . ?
C111 C106 C107 119.1(6) . . ?
C111 C106 P1 120.5(5) . . ?
C107 C106 P1 120.3(4) . . ?
C108 C107 C106 121.1(6) . . ?
C108 C107 H107 119.4 . . ?
C106 C107 H107 119.4 . . ?
C107 C108 C109 120.3(6) . . ?
C107 C108 H108 119.9 . . ?
C109 C108 H108 119.9 . . ?
C108 C109 C110 119.1(6) . . ?
C108 C109 H109 120.5 . . ?
C110 C109 H109 120.5 . . ?
C109 C110 C111 120.5(6) . . ?
C109 C110 H110 119.8 . . ?
C111 C110 H110 119.8 . . ?
C106 C111 C110 119.9(7) . . ?
C106 C111 H111 120.0 . . ?
C110 C111 H111 120.0 . . ?
C201 C200 C205 118.3(6) . . ?
C201 C200 P2 122.0(5) . . ?
C205 C200 P2 119.7(5) . . ?
C200 C201 C202 120.7(6) . . ?
C200 C201 H201 119.6 . . ?
C202 C201 H201 119.6 . . ?
C203 C202 C201 120.9(7) . . ?
C203 C202 H202 119.6 . . ?
C201 C202 H202 119.6 . . ?
C202 C203 C204 118.5(7) . . ?
C202 C203 H203 120.8 . . ?
C204 C203 H203 120.8 . . ?
C203 C204 C205 120.9(7) . . ?
C203 C204 H204 119.5 . . ?
C205 C204 H204 119.5 . . ?
C204 C205 C200 120.6(7) . . ?
C204 C205 H205 119.7 . . ?
C200 C205 H205 119.7 . . ?
C211 C206 C207 119.4(6) . . ?
C211 C206 P2 120.3(4) . . ?
C207 C206 P2 120.3(6) . . ?
C206 C207 C208 119.9(7) . . ?
C206 C207 H207 120.1 . . ?
C208 C207 H207 120.1 . . ?
C209 C208 C207 119.8(6) . . ?
C209 C208 H208 120.1 . . ?
C207 C208 H208 120.1 . . ?
C210 C209 C208 121.2(7) . . ?
C210 C209 H209 119.4 . . ?
C208 C209 H209 119.4 . . ?
C209 C210 C211 120.0(7) . . ?
C209 C210 H210 120.0 . . ?
C211 C210 H210 120.0 . . ?
C206 C211 C210 119.8(6) . . ?
C206 C211 H211 120.1 . . ?
C210 C211 H211 120.1 . . ?
N1 C10 H10A 109.5 . . ?
N1 C10 H10B 109.5 . . ?
H10A C10 H10B 109.5 . . ?
N1 C10 H10C 109.5 . . ?
H10A C10 H10C 109.5 . . ?
H10B C10 H10C 109.5 . . ?
N1 C11 H11A 109.5 . . ?
N1 C11 H11B 109.5 . . ?
H11A C11 H11B 109.5 . . ?
N1 C11 H11C 109.5 . . ?
H11A C11 H11C 109.5 . . ?
H11B C11 H11C 109.5 . . ?
C13 C12 N1 120.1(8) . . ?
C13 C12 Li1 77.2(5) . . ?
N1 C12 Li1 48.2(4) . . ?
C13 C12 H12A 107.3 . . ?
N1 C12 H12A 107.3 . . ?
Li1 C12 H12A 103.0 . . ?
C13 C12 H12B 107.3 . . ?
N1 C12 H12B 107.3 . . ?
Li1 C12 H12B 146.5 . . ?
H12A C12 H12B 106.9 . . ?
C12 C13 N2 119.1(8) . . ?
C12 C13 Li1 74.2(5) . . ?
N2 C13 Li1 47.4(4) . . ?
C12 C13 H13A 107.5 . . ?
N2 C13 H13A 107.5 . . ?
Li1 C13 H13A 110.2 . . ?
C12 C13 H13B 107.5 . . ?
N2 C13 H13B 107.5 . . ?
Li1 C13 H13B 140.2 . . ?
H13A C13 H13B 107.0 . . ?
N2 C14 H14A 109.5 . . ?
N2 C14 H14B 109.5 . . ?
H14A C14 H14B 109.5 . . ?
N2 C14 H14C 109.5 . . ?
H14A C14 H14C 109.5 . . ?
H14B C14 H14C 109.5 . . ?
N2 C15 H15A 109.5 . . ?
N2 C15 H15B 109.5 . . ?
H15A C15 H15B 109.5 . . ?
N2 C15 H15C 109.5 . . ?
H15A C15 H15C 109.5 . . ?
H15B C15 H15C 109.5 . . ?

loop_
_geom_bond_atom_site_label_1
_geom_bond_atom_site_label_2
_geom_bond_distance
_geom_bond_site_symmetry_2
_geom_bond_publ_flag
Se1 P1 2.1436(16) . ?
Se1 Li1 2.537(10) . ?
Se2 P2 2.1615(17) . ?
Se2 Li1 2.591(11) . ?
P1 C1 1.720(6) . ?
P1 C100 1.816(6) . ?
P1 C106 1.838(6) . ?
P2 C1 1.718(6) . ?
P2 C200 1.815(6) . ?
P2 C206 1.831(7) . ?
N1 C11 1.443(10) . ?
N1 C12 1.464(11) . ?
N1 C10 1.464(9) . ?
N1 Li1 2.064(12) . ?
N2 C13 1.433(9) . ?
N2 C14 1.446(10) . ?
N2 C15 1.450(9) . ?
N2 Li1 2.081(12) . ?
Li1 C12 2.727(13) . ?
Li1 C13 2.763(12) . ?
C1 H1 0.9500 . ?
C100 C101 1.373(8) . ?
C100 C105 1.403(8) . ?
C101 C102 1.395(8) . ?
C101 H101 0.9500 . ?
C102 C103 1.376(10) . ?
C102 H102 0.9500 . ?
C103 C104 1.375(9) . ?
C103 H103 0.9500 . ?
C104 C105 1.376(9) . ?
C104 H104 0.9500 . ?
C105 H105 0.9500 . ?
C106 C111 1.376(8) . ?
C106 C107 1.380(8) . ?
C107 C108 1.364(8) . ?
C107 H107 0.9500 . ?
C108 C109 1.380(9) . ?
C108 H108 0.9500 . ?
C109 C110 1.380(9) . ?
C109 H109 0.9500 . ?
C110 C111 1.387(9) . ?
C110 H110 0.9500 . ?
C111 H111 0.9500 . ?
C200 C201 1.384(8) . ?
C200 C205 1.388(8) . ?
C201 C202 1.388(9) . ?
C201 H201 0.9500 . ?
C202 C203 1.379(10) . ?
C202 H202 0.9500 . ?
C203 C204 1.381(11) . ?
C203 H203 0.9500 . ?
C204 C205 1.385(9) . ?
C204 H204 0.9500 . ?
C205 H205 0.9500 . ?
C206 C211 1.385(9) . ?
C206 C207 1.387(8) . ?
C207 C208 1.389(9) . ?
C207 H207 0.9500 . ?
C208 C209 1.366(10) . ?
C208 H208 0.9500 . ?
C209 C210 1.353(10) . ?
C209 H209 0.9500 . ?
C210 C211 1.394(9) . ?
C210 H210 0.9500 . ?
C211 H211 0.9500 . ?
C10 H10A 0.9800 . ?
C10 H10B 0.9800 . ?
C10 H10C 0.9800 . ?
C11 H11A 0.9800 . ?
C11 H11B 0.9800 . ?
C11 H11C 0.9800 . ?
C12 C13 1.357(12) . ?
C12 H12A 0.9900 . ?
C12 H12B 0.9900 . ?
C13 H13A 0.9900 . ?
C13 H13B 0.9900 . ?
C14 H14A 0.9800 . ?
C14 H14B 0.9800 . ?
C14 H14C 0.9800 . ?
C15 H15A 0.9800 . ?
C15 H15B 0.9800 . ?
C15 H15C 0.9800 . ?

loop_
_geom_torsion_atom_site_label_1
_geom_torsion_atom_site_label_2
_geom_torsion_atom_site_label_3
_geom_torsion_atom_site_label_4
_geom_torsion
_geom_torsion_site_symmetry_1
_geom_torsion_site_symmetry_2
_geom_torsion_site_symmetry_3
_geom_torsion_site_symmetry_4
_geom_torsion_publ_flag
Li1 Se1 P1 C1 -56.8(4) . . . . ?
Li1 Se1 P1 C100 -176.8(3) . . . . ?
Li1 Se1 P1 C106 70.5(3) . . . . ?
Li1 Se2 P2 C1 -62.4(4) . . . . ?
Li1 Se2 P2 C200 178.2(3) . . . . ?
Li1 Se2 P2 C206 65.2(3) . . . . ?
C11 N1 Li1 N2 -105.7(6) . . . . ?
C12 N1 Li1 N2 13.3(8) . . . . ?
C10 N1 Li1 N2 129.5(6) . . . . ?
C11 N1 Li1 Se1 143.9(6) . . . . ?
C12 N1 Li1 Se1 -97.2(8) . . . . ?
C10 N1 Li1 Se1 19.1(8) . . . . ?
C11 N1 Li1 Se2 14.8(7) . . . . ?
C12 N1 Li1 Se2 133.7(7) . . . . ?
C10 N1 Li1 Se2 -110.0(6) . . . . ?
C11 N1 Li1 C12 -118.9(9) . . . . ?
C10 N1 Li1 C12 116.2(9) . . . . ?
C11 N1 Li1 C13 -104.3(7) . . . . ?
C12 N1 Li1 C13 14.7(7) . . . . ?
C10 N1 Li1 C13 130.9(7) . . . . ?
C13 N2 Li1 N1 2.3(7) . . . . ?
C14 N2 Li1 N1 -118.0(6) . . . . ?
C15 N2 Li1 N1 119.5(7) . . . . ?
C13 N2 Li1 Se1 118.4(7) . . . . ?
C14 N2 Li1 Se1 -1.9(7) . . . . ?
C15 N2 Li1 Se1 -124.4(7) . . . . ?
C13 N2 Li1 Se2 -109.4(7) . . . . ?
C14 N2 Li1 Se2 130.3(6) . . . . ?
C15 N2 Li1 Se2 7.8(8) . . . . ?
C13 N2 Li1 C12 10.5(7) . . . . ?
C14 N2 Li1 C12 -109.8(7) . . . . ?
C15 N2 Li1 C12 127.7(7) . . . . ?
C14 N2 Li1 C13 -120.3(8) . . . . ?
C15 N2 Li1 C13 117.2(9) . . . . ?
P1 Se1 Li1 N1 -110.6(5) . . . . ?
P1 Se1 Li1 N2 151.3(4) . . . . ?
P1 Se1 Li1 Se2 16.4(4) . . . . ?
P1 Se1 Li1 C12 -145.8(4) . . . . ?
P1 Se1 Li1 C13 -177.6(4) . . . . ?
P2 Se2 Li1 N1 159.9(4) . . . . ?
P2 Se2 Li1 N2 -100.0(5) . . . . ?
P2 Se2 Li1 Se1 30.1(4) . . . . ?
P2 Se2 Li1 C12 -170.8(6) . . . . ?
P2 Se2 Li1 C13 -135.4(5) . . . . ?
C200 P2 C1 P1 158.8(4) . . . . ?
C206 P2 C1 P1 -88.7(5) . . . . ?
Se2 P2 C1 P1 36.3(6) . . . . ?
C100 P1 C1 P2 162.7(4) . . . . ?
C106 P1 C1 P2 -85.0(5) . . . . ?
Se1 P1 C1 P2 40.5(5) . . . . ?
C1 P1 C100 C101 -106.2(6) . . . . ?
C106 P1 C100 C101 136.4(5) . . . . ?
Se1 P1 C100 C101 21.4(6) . . . . ?
C1 P1 C100 C105 71.8(6) . . . . ?
C106 P1 C100 C105 -45.5(5) . . . . ?
Se1 P1 C100 C105 -160.6(4) . . . . ?
C105 C100 C101 C102 -0.3(10) . . . . ?
P1 C100 C101 C102 177.7(5) . . . . ?
C100 C101 C102 C103 -1.5(11) . . . . ?
C101 C102 C103 C104 1.7(11) . . . . ?
C102 C103 C104 C105 0.0(12) . . . . ?
C103 C104 C105 C100 -1.8(11) . . . . ?
C101 C100 C105 C104 2.0(10) . . . . ?
P1 C100 C105 C104 -176.1(5) . . . . ?
C1 P1 C106 C111 -170.3(5) . . . . ?
C100 P1 C106 C111 -57.4(5) . . . . ?
Se1 P1 C106 C111 58.7(5) . . . . ?
C1 P1 C106 C107 12.5(5) . . . . ?
C100 P1 C106 C107 125.4(5) . . . . ?
Se1 P1 C106 C107 -118.5(4) . . . . ?
C111 C106 C107 C108 -1.6(9) . . . . ?
P1 C106 C107 C108 175.7(5) . . . . ?
C106 C107 C108 C109 2.2(10) . . . . ?
C107 C108 C109 C110 -1.6(10) . . . . ?
C108 C109 C110 C111 0.5(11) . . . . ?
C107 C106 C111 C110 0.4(10) . . . . ?
P1 C106 C111 C110 -176.9(6) . . . . ?
C109 C110 C111 C106 0.1(11) . . . . ?
C1 P2 C200 C201 -128.5(5) . . . . ?
C206 P2 C200 C201 113.7(5) . . . . ?
Se2 P2 C200 C201 -0.6(5) . . . . ?
C1 P2 C200 C205 50.2(6) . . . . ?
C206 P2 C200 C205 -67.6(6) . . . . ?
Se2 P2 C200 C205 178.1(5) . . . . ?
C205 C200 C201 C202 -2.5(9) . . . . ?
P2 C200 C201 C202 176.3(5) . . . . ?
C200 C201 C202 C203 1.1(11) . . . . ?
C201 C202 C203 C204 0.7(11) . . . . ?
C202 C203 C204 C205 -1.0(11) . . . . ?
C203 C204 C205 C200 -0.4(11) . . . . ?
C201 C200 C205 C204 2.1(10) . . . . ?
P2 C200 C205 C204 -176.6(5) . . . . ?
C1 P2 C206 C211 8.6(5) . . . . ?
C200 P2 C206 C211 120.7(5) . . . . ?
Se2 P2 C206 C211 -122.7(4) . . . . ?
C1 P2 C206 C207 -173.6(4) . . . . ?
C200 P2 C206 C207 -61.5(5) . . . . ?
Se2 P2 C206 C207 55.2(4) . . . . ?
C211 C206 C207 C208 -0.4(8) . . . . ?
P2 C206 C207 C208 -178.3(5) . . . . ?
C206 C207 C208 C209 1.7(10) . . . . ?
C207 C208 C209 C210 -1.7(11) . . . . ?
C208 C209 C210 C211 0.2(11) . . . . ?
C207 C206 C211 C210 -1.1(9) . . . . ?
P2 C206 C211 C210 176.8(5) . . . . ?
C209 C210 C211 C206 1.2(10) . . . . ?
C11 N1 C12 C13 89.5(13) . . . . ?
C10 N1 C12 C13 -148.5(11) . . . . ?
Li1 N1 C12 C13 -30.6(14) . . . . ?
C11 N1 C12 Li1 120.1(7) . . . . ?
C10 N1 C12 Li1 -118.0(7) . . . . ?
N1 Li1 C12 C13 153.2(13) . . . . ?
N2 Li1 C12 C13 -11.2(7) . . . . ?
Se1 Li1 C12 C13 -108.8(9) . . . . ?
Se2 Li1 C12 C13 92.2(10) . . . . ?
N2 Li1 C12 N1 -164.3(9) . . . . ?
Se1 Li1 C12 N1 98.0(8) . . . . ?
Se2 Li1 C12 N1 -60.9(8) . . . . ?
C13 Li1 C12 N1 -153.2(13) . . . . ?
N1 C12 C13 N2 38.8(18) . . . . ?
Li1 C12 C13 N2 15.9(10) . . . . ?
N1 C12 C13 Li1 22.9(10) . . . . ?
C14 N2 C13 C12 99.4(12) . . . . ?
C15 N2 C13 C12 -141.8(12) . . . . ?
Li1 N2 C13 C12 -20.9(13) . . . . ?
C14 N2 C13 Li1 120.3(7) . . . . ?
C15 N2 C13 Li1 -120.9(8) . . . . ?
N1 Li1 C13 C12 -16.2(8) . . . . ?
N2 Li1 C13 C12 161.1(12) . . . . ?
Se1 Li1 C13 C12 86.2(9) . . . . ?
Se2 Li1 C13 C12 -109.3(10) . . . . ?
N1 Li1 C13 N2 -177.3(8) . . . . ?
Se1 Li1 C13 N2 -74.9(8) . . . . ?
Se2 Li1 C13 N2 89.6(8) . . . . ?
C12 Li1 C13 N2 -161.1(12) . . . . ?
